data_7209563
loop_
_publ_author_name
'Liu, Hai-Yan'
'Ma, Jian-Fang'
'Liu, Ying-Ying'
'Yang, Jin'

_publ_section_title
;
 A series of Zn(ii) and Cd(ii) coordination polymers based on flexible
 bis-[(pyridyl)-benzimidazole] ligand and different carboxylates:
 syntheses, structures, and photoluminescent properties
;
_journal_issue 14
_journal_name_full CrystEngComm
_journal_page_first 2699
_journal_paper_doi 10.1039/c3ce00009e
_journal_volume 15
_journal_year 2013
_chemical_formula_sum 'C22 H18 Cd N3 O5'
_chemical_formula_weight 516.79
_chemical_name_systematic
;
?
;
_space_group_IT_number 2
_symmetry_cell_setting triclinic
_symmetry_space_group_name_Hall '-P 1'
_symmetry_space_group_name_H-M 'P -1'
_atom_sites_solution_hydrogens geom
_atom_sites_solution_primary direct
_atom_sites_solution_secondary difmap
_audit_creation_method SHELXL-97
_cell_angle_alpha 80.530(6)
_cell_angle_beta 67.186(7)
_cell_angle_gamma 78.205(2)
_cell_formula_units_Z 2
_cell_length_a 9.176(5)
_cell_length_b 10.783(2)
_cell_length_c 11.423(3)
_cell_measurement_temperature 293(2)
_cell_volume 1015.3(6)
_computing_cell_refinement CrysAlis
_computing_data_collection 'CrysAlis (Oxford Diffraction, 2006)'
_computing_data_reduction CrysAlis
_computing_structure_refinement 'SHELXL-97 (Sheldrick, 1997)'
_computing_structure_solution 'SHELXS-97 (Sheldrick, 1997)'
_diffrn_ambient_temperature 293(2)
_diffrn_detector_area_resol_mean 10.0
_diffrn_measured_fraction_theta_full 0.995
_diffrn_measured_fraction_theta_max 0.835
_diffrn_measurement_device_type 'Oxford Diffraction Gemini R Ultra'
_diffrn_measurement_method '\w scan'
_diffrn_radiation_monochromator graphite
_diffrn_radiation_source 'fine-focus sealed tube'
_diffrn_radiation_type MoK\a
_diffrn_radiation_wavelength 0.71069
_diffrn_reflns_av_R_equivalents 0.0420
_diffrn_reflns_av_sigmaI/netI 0.1554
_diffrn_reflns_limit_h_max 12
_diffrn_reflns_limit_h_min -12
_diffrn_reflns_limit_k_max 11
_diffrn_reflns_limit_k_min -14
_diffrn_reflns_limit_l_max 15
_diffrn_reflns_limit_l_min -14
_diffrn_reflns_number 7443
_diffrn_reflns_theta_full 25.00
_diffrn_reflns_theta_max 29.23
_diffrn_reflns_theta_min 2.87
_exptl_absorpt_coefficient_mu 1.116
_exptl_absorpt_correction_T_max 0.8244
_exptl_absorpt_correction_T_min 0.7601
_exptl_absorpt_correction_type multi-scan
_exptl_absorpt_process_details
;
CrysAlis (Oxford Diffraction, 2006)
;
_exptl_crystal_density_diffrn 1.691
_exptl_crystal_density_method 'not measured'
_exptl_crystal_F_000 518
_exptl_crystal_size_max 0.26
_exptl_crystal_size_mid 0.19
_exptl_crystal_size_min 0.18
_refine_diff_density_max 0.812
_refine_diff_density_min -0.336
_refine_diff_density_rms 0.085
_refine_ls_extinction_method none
_refine_ls_goodness_of_fit_ref 0.773
_refine_ls_hydrogen_treatment mixed
_refine_ls_matrix_type full
_refine_ls_number_parameters 286
_refine_ls_number_reflns 4618
_refine_ls_number_restraints 2
_refine_ls_restrained_S_all 0.773
_refine_ls_R_factor_all 0.0824
_refine_ls_R_factor_gt 0.0389
_refine_ls_shift/su_max 0.001
_refine_ls_shift/su_mean 0.000
_refine_ls_structure_factor_coef Fsqd
_refine_ls_weighting_details 'calc w=1/[\s^2^(Fo^2^)+(0.0000P)^2^+0.0000P] where P=(Fo^2^+2Fc^2^)/3'
_refine_ls_weighting_scheme calc
_refine_ls_wR_factor_gt 0.0518
_refine_ls_wR_factor_ref 0.0550
_reflns_number_gt 2591
_reflns_number_total 4618
_reflns_threshold_expression >2sigma(I)
_cod_data_source_file c3ce00009e.txt
_cod_data_source_block 5
_cod_depositor_comments
;
The following automatic conversions were performed:

'_symmetry_cell_setting' value 'Triclinic' changed to 'triclinic'
according to /home/saulius/struct/CIF-dictionaries/cif_core.dic
dictionary named 'cif_core.dic' version 2.4.2 from 2011-04-26.

Automatic conversion script
Id: cif_fix_values 1891 2012-01-12 08:04:46Z andrius 
;
_cod_original_sg_symbol_H-M P-1
_cod_database_code 7209563

loop_
_symmetry_equiv_pos_as_xyz
'x, y, z'
'-x, -y, -z'

loop_
_atom_site_label
_atom_site_type_symbol
_atom_site_fract_x
_atom_site_fract_y
_atom_site_fract_z
_atom_site_U_iso_or_equiv
_atom_site_adp_type
_atom_site_occupancy
_atom_site_symmetry_multiplicity
_atom_site_calc_flag
_atom_site_refinement_flags
Cd1 Cd 0.50900(4) 0.40855(3) 0.22213(3) 0.03258(10) Uani 1 1 d .
C1 C 0.3216(6) 0.2856(3) 0.1507(4) 0.0349(11) Uani 1 1 d .
C2 C 0.2130(5) 0.2530(3) 0.0958(4) 0.0315(10) Uani 1 1 d .
C3 C 0.1319(5) 0.1486(3) 0.1550(4) 0.0433(12) Uani 1 1 d .
H3 H 0.1516 0.1007 0.2243 0.052 Uiso 1 1 calc R
C4 C 0.0237(6) 0.1149(4) 0.1132(4) 0.0522(13) Uani 1 1 d .
H4 H -0.0266 0.0443 0.1522 0.063 Uiso 1 1 calc R
C5 C -0.0078(5) 0.1888(4) 0.0122(4) 0.0513(12) Uani 1 1 d .
H5 H -0.0837 0.1704 -0.0149 0.062 Uiso 1 1 calc R
C6 C 0.0731(5) 0.2899(4) -0.0483(4) 0.0436(11) Uani 1 1 d .
H6 H 0.0514 0.3382 -0.1166 0.052 Uiso 1 1 calc R
C7 C 0.1853(5) 0.3213(3) -0.0103(3) 0.0310(10) Uani 1 1 d .
C8 C 0.2751(5) 0.4279(4) -0.0853(4) 0.0371(11) Uani 1 1 d .
C9 C 0.6415(4) 0.1091(3) 0.3041(4) 0.0297(10) Uani 1 1 d .
C10 C 0.6042(5) 0.0520(3) 0.2226(4) 0.0372(11) Uani 1 1 d .
H10 H 0.5711 0.1001 0.1595 0.045 Uiso 1 1 calc R
C11 C 0.6172(4) -0.0789(3) 0.2373(4) 0.0424(12) Uani 1 1 d .
H11 H 0.5952 -0.1203 0.1821 0.051 Uiso 1 1 calc R
C12 C 0.6629(5) -0.1489(3) 0.3340(4) 0.0441(12) Uani 1 1 d .
H12 H 0.6686 -0.2369 0.3432 0.053 Uiso 1 1 calc R
C13 C 0.6997(5) -0.0942(3) 0.4159(4) 0.0399(12) Uani 1 1 d .
H13 H 0.7292 -0.1424 0.4808 0.048 Uiso 1 1 calc R
C14 C 0.6913(4) 0.0365(3) 0.3979(3) 0.0286(10) Uani 1 1 d .
C15 C 0.6337(5) 0.4107(3) 0.5445(4) 0.0335(10) Uani 1 1 d .
H15 H 0.5445 0.3742 0.5984 0.040 Uiso 1 1 calc R
C16 C 0.7304(5) 0.3543(3) 0.4340(3) 0.0270(10) Uani 1 1 d .
C17 C 0.8629(5) 0.4087(3) 0.3534(4) 0.0371(11) Uani 1 1 d .
H17 H 0.9297 0.3752 0.2771 0.045 Uiso 1 1 calc R
C18 C 0.8935(5) 0.5145(3) 0.3893(4) 0.0408(11) Uani 1 1 d .
H18 H 0.9823 0.5526 0.3378 0.049 Uiso 1 1 calc R
C19 C 0.7914(5) 0.5621(3) 0.5012(4) 0.0350(11) Uani 1 1 d .
H19 H 0.8147 0.6322 0.5247 0.042 Uiso 1 1 calc R
C20 C 0.6973(4) 0.2402(3) 0.4008(3) 0.0270(10) Uani 1 1 d .
C21 C 0.7800(4) 0.0898(3) 0.5668(3) 0.0359(11) Uani 1 1 d .
H21A H 0.7348 0.0161 0.6182 0.043 Uiso 1 1 calc R
H21B H 0.7381 0.1604 0.6195 0.043 Uiso 1 1 calc R
C22 C 0.9592(4) 0.0623(3) 0.5301(4) 0.0370(11) Uani 1 1 d .
H22A H 0.9834 0.0609 0.6058 0.044 Uiso 1 1 calc R
H22B H 1.0052 0.1317 0.4705 0.044 Uiso 1 1 calc R
N1 N 0.6444(4) 0.2368(3) 0.3092(3) 0.0308(8) Uani 1 1 d .
N2 N 0.7259(3) 0.1209(3) 0.4589(3) 0.0306(8) Uani 1 1 d .
N3 N 0.6601(4) 0.5140(3) 0.5789(3) 0.0317(8) Uani 1 1 d .
O1 O 0.2763(4) 0.2873(3) 0.2676(3) 0.0574(9) Uani 1 1 d .
O2 O 0.4573(3) 0.3117(2) 0.0763(3) 0.0435(7) Uani 1 1 d .
O3 O 0.2717(3) 0.5220(2) -0.0331(3) 0.0449(8) Uani 1 1 d .
O4 O 0.3519(4) 0.4192(2) -0.2012(3) 0.0542(9) Uani 1 1 d .
O1W O 0.3329(5) 0.5863(3) 0.1607(3) 0.0619(10) Uani 1 1 d D
H1B H 0.397(5) 0.640(4) 0.121(5) 0.093 Uiso 1 1 d D
H1A H 0.282(5) 0.554(4) 0.126(5) 0.093 Uiso 1 1 d D

loop_
_atom_site_aniso_label
_atom_site_aniso_U_11
_atom_site_aniso_U_22
_atom_site_aniso_U_33
_atom_site_aniso_U_23
_atom_site_aniso_U_13
_atom_site_aniso_U_12
Cd1 0.0436(2) 0.02739(15) 0.03181(17) -0.00217(11) -0.01937(14) -0.00583(12)
C1 0.043(3) 0.026(2) 0.040(3) -0.0070(19) -0.019(3) -0.004(2)
C2 0.037(3) 0.026(2) 0.033(2) -0.0075(17) -0.011(2) -0.0061(18)
C3 0.054(3) 0.039(2) 0.035(3) 0.0010(19) -0.015(2) -0.010(2)
C4 0.051(3) 0.047(3) 0.057(3) -0.010(2) -0.009(3) -0.021(2)
C5 0.042(3) 0.064(3) 0.059(3) -0.009(2) -0.023(2) -0.020(2)
C6 0.038(3) 0.053(3) 0.042(3) -0.001(2) -0.016(2) -0.012(2)
C7 0.029(3) 0.033(2) 0.028(2) -0.0084(18) -0.005(2) -0.0062(19)
C8 0.041(3) 0.031(2) 0.045(3) 0.001(2) -0.025(2) -0.004(2)
C9 0.029(2) 0.028(2) 0.035(2) -0.0124(17) -0.013(2) -0.0001(18)
C10 0.034(3) 0.036(2) 0.045(3) -0.0136(19) -0.017(2) 0.0005(19)
C11 0.035(3) 0.034(2) 0.063(3) -0.018(2) -0.020(2) -0.001(2)
C12 0.036(3) 0.023(2) 0.072(4) -0.007(2) -0.017(3) -0.0053(19)
C13 0.044(3) 0.024(2) 0.054(3) 0.0025(19) -0.023(2) -0.0028(19)
C14 0.028(2) 0.026(2) 0.033(2) -0.0012(17) -0.0131(19) -0.0031(17)
C15 0.037(3) 0.030(2) 0.040(3) 0.0031(18) -0.020(2) -0.0112(19)
C16 0.037(3) 0.0192(19) 0.025(2) -0.0031(16) -0.015(2) 0.0029(18)
C17 0.045(3) 0.033(2) 0.034(2) -0.0126(18) -0.012(2) -0.002(2)
C18 0.039(3) 0.042(2) 0.039(3) 0.004(2) -0.012(2) -0.013(2)
C19 0.051(3) 0.022(2) 0.040(3) -0.0013(18) -0.025(2) -0.007(2)
C20 0.031(2) 0.022(2) 0.027(2) -0.0052(16) -0.0095(19) 0.0004(17)
C21 0.040(3) 0.037(2) 0.030(2) 0.0023(17) -0.017(2) 0.0001(19)
C22 0.041(3) 0.037(2) 0.036(3) 0.0033(18) -0.020(2) -0.006(2)
N1 0.039(2) 0.0245(17) 0.032(2) -0.0033(13) -0.0171(17) -0.0046(15)
N2 0.032(2) 0.0270(17) 0.0330(19) -0.0005(14) -0.0157(16) 0.0007(15)
N3 0.040(2) 0.0263(17) 0.034(2) -0.0035(14) -0.0197(17) -0.0035(16)
O1 0.065(2) 0.076(2) 0.040(2) -0.0230(16) -0.0244(18) -0.0045(17)
O2 0.048(2) 0.0483(16) 0.0464(19) 0.0007(13) -0.0265(16) -0.0187(14)
O3 0.059(2) 0.0324(15) 0.053(2) -0.0023(14) -0.0295(16) -0.0112(14)
O4 0.069(2) 0.0573(18) 0.0367(19) -0.0039(14) -0.0095(17) -0.0300(16)
O1W 0.089(3) 0.048(2) 0.063(2) -0.0048(16) -0.049(2) 0.0001(17)

loop_
_atom_type_symbol
_atom_type_description
_atom_type_scat_dispersion_real
_atom_type_scat_dispersion_imag
_atom_type_scat_source
C C 0.0033 0.0016 'International Tables Vol C Tables 4.2.6.8 and 6.1.1.4'
H H 0.0000 0.0000 'International Tables Vol C Tables 4.2.6.8 and 6.1.1.4'
N N 0.0061 0.0033 'International Tables Vol C Tables 4.2.6.8 and 6.1.1.4'
O O 0.0106 0.0060 'International Tables Vol C Tables 4.2.6.8 and 6.1.1.4'
Cd Cd -0.8075 1.2024 'International Tables Vol C Tables 4.2.6.8 and 6.1.1.4'

loop_
_geom_angle_atom_site_label_1
_geom_angle_atom_site_label_2
_geom_angle_atom_site_label_3
_geom_angle
_geom_angle_site_symmetry_1
_geom_angle_site_symmetry_3
N1 Cd1 O2 101.13(10) . .
N1 Cd1 N3 94.92(10) . 2_666
O2 Cd1 N3 131.89(12) . 2_666
N1 Cd1 O4 104.07(11) . 2_665
O2 Cd1 O4 133.41(10) . 2_665
N3 Cd1 O4 84.06(11) 2_666 2_665
N1 Cd1 O1W 171.42(13) . .
O2 Cd1 O1W 81.32(10) . .
N3 Cd1 O1W 77.56(11) 2_666 .
O4 Cd1 O1W 79.49(12) 2_665 .
N1 Cd1 O3 101.09(10) . 2_665
O2 Cd1 O3 83.77(10) . 2_665
N3 Cd1 O3 136.93(11) 2_666 2_665
O4 Cd1 O3 53.39(9) 2_665 2_665
O1W Cd1 O3 87.31(11) . 2_665
N1 Cd1 O1 91.78(11) . .
O2 Cd1 O1 52.63(9) . .
N3 Cd1 O1 82.09(11) 2_666 .
O4 Cd1 O1 159.76(8) 2_665 .
O1W Cd1 O1 83.16(11) . .
O3 Cd1 O1 136.26(10) 2_665 .
N1 Cd1 C8 107.15(12) . 2_665
O2 Cd1 C8 107.86(12) . 2_665
N3 Cd1 C8 110.06(13) 2_666 2_665
O4 Cd1 C8 26.80(10) 2_665 2_665
O1W Cd1 C8 79.61(13) . 2_665
O3 Cd1 C8 26.91(10) 2_665 2_665
O1 Cd1 C8 155.99(11) . 2_665
O1 C1 O2 121.9(4) . .
O1 C1 C2 119.2(4) . .
O2 C1 C2 118.9(4) . .
C7 C2 C3 118.0(4) . .
C7 C2 C1 123.6(4) . .
C3 C2 C1 118.3(4) . .
C4 C3 C2 122.1(4) . .
C4 C3 H3 119.0 . .
C2 C3 H3 119.0 . .
C5 C4 C3 118.5(4) . .
C5 C4 H4 120.8 . .
C3 C4 H4 120.8 . .
C6 C5 C4 120.0(5) . .
C6 C5 H5 120.0 . .
C4 C5 H5 120.0 . .
C7 C6 C5 121.9(4) . .
C7 C6 H6 119.1 . .
C5 C6 H6 119.1 . .
C6 C7 C2 119.4(4) . .
C6 C7 C8 118.8(4) . .
C2 C7 C8 121.8(4) . .
O4 C8 O3 121.5(4) . .
O4 C8 C7 117.5(4) . .
O3 C8 C7 121.0(4) . .
O4 C8 Cd1 60.1(2) . 2_665
O3 C8 Cd1 62.6(2) . 2_665
C7 C8 Cd1 169.0(3) . 2_665
C10 C9 C14 120.6(3) . .
C10 C9 N1 130.6(3) . .
C14 C9 N1 108.8(4) . .
C9 C10 C11 118.1(4) . .
C9 C10 H10 121.0 . .
C11 C10 H10 121.0 . .
C10 C11 C12 120.2(4) . .
C10 C11 H11 119.9 . .
C12 C11 H11 119.9 . .
C13 C12 C11 122.7(4) . .
C13 C12 H12 118.7 . .
C11 C12 H12 118.7 . .
C12 C13 C14 116.7(4) . .
C12 C13 H13 121.6 . .
C14 C13 H13 121.6 . .
C13 C14 N2 132.0(4) . .
C13 C14 C9 121.7(4) . .
N2 C14 C9 106.3(3) . .
N3 C15 C16 124.3(4) . .
N3 C15 H15 117.9 . .
C16 C15 H15 117.9 . .
C17 C16 C15 118.0(4) . .
C17 C16 C20 119.7(3) . .
C15 C16 C20 122.3(4) . .
C16 C17 C18 118.3(4) . .
C16 C17 H17 120.9 . .
C18 C17 H17 120.9 . .
C19 C18 C17 119.2(4) . .
C19 C18 H18 120.4 . .
C17 C18 H18 120.4 . .
N3 C19 C18 123.8(4) . .
N3 C19 H19 118.1 . .
C18 C19 H19 118.1 . .
N1 C20 N2 111.5(3) . .
N1 C20 C16 125.4(3) . .
N2 C20 C16 123.0(3) . .
N2 C21 C22 114.7(3) . .
N2 C21 H21A 108.6 . .
C22 C21 H21A 108.6 . .
N2 C21 H21B 108.6 . .
C22 C21 H21B 108.6 . .
H21A C21 H21B 107.6 . .
C21 C22 C22 115.4(4) . 2_756
C21 C22 H22A 108.4 . .
C22 C22 H22A 108.4 2_756 .
C21 C22 H22B 108.4 . .
C22 C22 H22B 108.4 2_756 .
H22A C22 H22B 107.5 . .
C20 N1 C9 106.4(3) . .
C20 N1 Cd1 125.6(2) . .
C9 N1 Cd1 125.4(3) . .
C20 N2 C14 107.0(3) . .
C20 N2 C21 126.2(3) . .
C14 N2 C21 126.8(3) . .
C15 N3 C19 116.4(3) . .
C15 N3 Cd1 120.0(3) . 2_666
C19 N3 Cd1 123.4(3) . 2_666
C1 O1 Cd1 86.7(3) . .
C1 O2 Cd1 96.6(3) . .
C8 O3 Cd1 90.5(2) . 2_665
C8 O4 Cd1 93.1(3) . 2_665
Cd1 O1W H1B 102(4) . .
Cd1 O1W H1A 106(3) . .
H1B O1W H1A 124(5) . .

loop_
_geom_bond_atom_site_label_1
_geom_bond_atom_site_label_2
_geom_bond_distance
_geom_bond_site_symmetry_2
Cd1 N1 2.318(3) .
Cd1 O2 2.341(3) .
Cd1 N3 2.373(3) 2_666
Cd1 O4 2.393(3) 2_665
Cd1 O1W 2.439(3) .
Cd1 O3 2.447(3) 2_665
Cd1 O1 2.568(3) .
Cd1 C8 2.757(4) 2_665
C1 O1 1.237(4) .
C1 O2 1.263(5) .
C1 C2 1.486(6) .
C2 C7 1.395(5) .
C2 C3 1.408(5) .
C3 C4 1.385(6) .
C3 H3 0.9300 .
C4 C5 1.382(6) .
C4 H4 0.9300 .
C5 C6 1.379(5) .
C5 H5 0.9300 .
C6 C7 1.378(6) .
C6 H6 0.9300 .
C7 C8 1.500(5) .
C8 O4 1.245(4) .
C8 O3 1.248(4) .
C8 Cd1 2.757(4) 2_665
C9 C10 1.373(5) .
C9 C14 1.388(5) .
C9 N1 1.394(4) .
C10 C11 1.379(5) .
C10 H10 0.9300 .
C11 C12 1.387(5) .
C11 H11 0.9300 .
C12 C13 1.358(5) .
C12 H12 0.9300 .
C13 C14 1.381(5) .
C13 H13 0.9300 .
C14 N2 1.383(5) .
C15 N3 1.335(4) .
C15 C16 1.384(4) .
C15 H15 0.9300 .
C16 C17 1.384(5) .
C16 C20 1.465(5) .
C17 C18 1.387(5) .
C17 H17 0.9300 .
C18 C19 1.366(5) .
C18 H18 0.9300 .
C19 N3 1.336(5) .
C19 H19 0.9300 .
C20 N1 1.321(5) .
C20 N2 1.371(4) .
C21 N2 1.465(4) .
C21 C22 1.508(5) .
C21 H21A 0.9700 .
C21 H21B 0.9700 .
C22 C22 1.527(6) 2_756
C22 H22A 0.9700 .
C22 H22B 0.9700 .
N3 Cd1 2.373(3) 2_666
O3 Cd1 2.447(3) 2_665
O4 Cd1 2.393(3) 2_665
O1W H1B 0.860(19) .
O1W H1A 0.863(19) .

loop_
_geom_hbond_atom_site_label_D
_geom_hbond_atom_site_label_H
_geom_hbond_atom_site_label_A
_geom_hbond_distance_DH
_geom_hbond_distance_HA
_geom_hbond_distance_DA
_geom_hbond_angle_DHA
_geom_hbond_site_symmetry_A
O1W H1B O2 0.860(19) 2.16(4) 2.844(5) 136(5) 2_665
O1W H1A O3 0.863(19) 1.95(3) 2.706(5) 146(5) .

loop_
_geom_torsion_atom_site_label_1
_geom_torsion_atom_site_label_2
_geom_torsion_atom_site_label_3
_geom_torsion_atom_site_label_4
_geom_torsion
_geom_torsion_site_symmetry_1
_geom_torsion_site_symmetry_4
O1 C1 C2 C7 134.2(4) . .
O2 C1 C2 C7 -45.3(5) . .
O1 C1 C2 C3 -44.9(5) . .
O2 C1 C2 C3 135.6(4) . .
C7 C2 C3 C4 -1.9(6) . .
C1 C2 C3 C4 177.3(4) . .
C2 C3 C4 C5 -1.7(6) . .
C3 C4 C5 C6 2.9(6) . .
C4 C5 C6 C7 -0.6(6) . .
C5 C6 C7 C2 -3.0(6) . .
C5 C6 C7 C8 176.6(4) . .
C3 C2 C7 C6 4.2(5) . .
C1 C2 C7 C6 -175.0(3) . .
C3 C2 C7 C8 -175.5(3) . .
C1 C2 C7 C8 5.4(5) . .
C6 C7 C8 O4 -57.1(5) . .
C2 C7 C8 O4 122.5(4) . .
C6 C7 C8 O3 122.5(4) . .
C2 C7 C8 O3 -57.9(5) . .
C6 C7 C8 Cd1 -131.4(15) . 2_665
C2 C7 C8 Cd1 48.3(18) . 2_665
C14 C9 C10 C11 0.2(6) . .
N1 C9 C10 C11 177.7(3) . .
C9 C10 C11 C12 1.6(6) . .
C10 C11 C12 C13 -1.4(6) . .
C11 C12 C13 C14 -0.6(6) . .
C12 C13 C14 N2 -177.1(4) . .
C12 C13 C14 C9 2.5(6) . .
C10 C9 C14 C13 -2.3(6) . .
N1 C9 C14 C13 179.7(3) . .
C10 C9 C14 N2 177.4(3) . .
N1 C9 C14 N2 -0.7(4) . .
N3 C15 C16 C17 -0.3(6) . .
N3 C15 C16 C20 179.5(3) . .
C15 C16 C17 C18 1.6(5) . .
C20 C16 C17 C18 -178.2(3) . .
C16 C17 C18 C19 -0.9(6) . .
C17 C18 C19 N3 -1.2(6) . .
C17 C16 C20 N1 -72.2(5) . .
C15 C16 C20 N1 108.0(4) . .
C17 C16 C20 N2 104.4(4) . .
C15 C16 C20 N2 -75.4(5) . .
N2 C21 C22 C22 -70.2(5) . 2_756
N2 C20 N1 C9 -1.5(4) . .
C16 C20 N1 C9 175.4(3) . .
N2 C20 N1 Cd1 160.9(2) . .
C16 C20 N1 Cd1 -22.2(5) . .
C10 C9 N1 C20 -176.5(4) . .
C14 C9 N1 C20 1.3(4) . .
C10 C9 N1 Cd1 21.1(5) . .
C14 C9 N1 Cd1 -161.1(2) . .
O2 Cd1 N1 C20 -178.0(3) . .
N3 Cd1 N1 C20 -43.6(3) 2_666 .
O4 Cd1 N1 C20 41.5(3) 2_665 .
O1W Cd1 N1 C20 -72.2(10) . .
O3 Cd1 N1 C20 96.2(3) 2_665 .
O1 Cd1 N1 C20 -125.8(3) . .
C8 Cd1 N1 C20 69.1(3) 2_665 .
O2 Cd1 N1 C9 -18.9(3) . .
N3 Cd1 N1 C9 115.5(3) 2_666 .
O4 Cd1 N1 C9 -159.4(3) 2_665 .
O1W Cd1 N1 C9 87.0(9) . .
O3 Cd1 N1 C9 -104.6(3) 2_665 .
O1 Cd1 N1 C9 33.3(3) . .
C8 Cd1 N1 C9 -131.7(3) 2_665 .
N1 C20 N2 C14 1.1(4) . .
C16 C20 N2 C14 -175.9(3) . .
N1 C20 N2 C21 -177.8(3) . .
C16 C20 N2 C21 5.2(5) . .
C13 C14 N2 C20 179.4(4) . .
C9 C14 N2 C20 -0.2(4) . .
C13 C14 N2 C21 -1.8(6) . .
C9 C14 N2 C21 178.6(3) . .
C22 C21 N2 C20 -90.5(4) . .
C22 C21 N2 C14 90.8(4) . .
C16 C15 N3 C19 -1.7(5) . .
C16 C15 N3 Cd1 -176.3(3) . 2_666
C18 C19 N3 C15 2.5(5) . .
C18 C19 N3 Cd1 176.9(3) . 2_666
O2 C1 O1 Cd1 14.5(3) . .
C2 C1 O1 Cd1 -165.0(3) . .
N1 Cd1 O1 C1 -111.0(2) . .
O2 Cd1 O1 C1 -8.31(19) . .
N3 Cd1 O1 C1 154.3(2) 2_666 .
O4 Cd1 O1 C1 107.1(3) 2_665 .
O1W Cd1 O1 C1 76.0(2) . .
O3 Cd1 O1 C1 -2.9(3) 2_665 .
C8 Cd1 O1 C1 31.7(3) 2_665 .
O1 C1 O2 Cd1 -16.1(4) . .
C2 C1 O2 Cd1 163.5(3) . .
N1 Cd1 O2 C1 91.8(2) . .
N3 Cd1 O2 C1 -15.2(2) 2_666 .
O4 Cd1 O2 C1 -146.3(2) 2_665 .
O1W Cd1 O2 C1 -79.8(2) . .
O3 Cd1 O2 C1 -168.0(2) 2_665 .
O1 Cd1 O2 C1 8.18(19) . .
C8 Cd1 O2 C1 -155.9(2) 2_665 .
O4 C8 O3 Cd1 -12.3(4) . 2_665
C7 C8 O3 Cd1 168.1(3) . 2_665
O3 C8 O4 Cd1 12.6(4) . 2_665
C7 C8 O4 Cd1 -167.8(3) . 2_665
